data_7127204
loop_
_publ_author_name
'Peng, Qiupeng'
'Guo, Donghui'
'Zhang, Bei'
'Liu, Lala'
'Wang, Jian'

_publ_section_title
;
 Benzotetramisole catalyzed kinetic resolution of 2H-azirines.
;
_journal_issue 82
_journal_name_full 'Chemical communications (Cambridge, England)'
_journal_page_first 12427
_journal_page_last 12430
_journal_paper_doi 10.1039/d0cc05379a
_journal_volume 56
_journal_year 2020
_chemical_absolute_configuration ad
_chemical_formula_moiety 'C15 H8 Cl F N2 O4'
_chemical_formula_sum 'C15 H8 Cl F N2 O4'
_chemical_formula_weight 334.68
_space_group_crystal_system monoclinic
_space_group_IT_number 4
_space_group_name_Hall 'P 2yb'
_space_group_name_H-M_alt 'P 1 21 1'
_atom_sites_solution_hydrogens geom
_atom_sites_solution_primary dual
_audit_creation_date 2019-11-29
_audit_creation_method
;
Olex2 1.3
(compiled 2019.09.11 svn.r3662 for OlexSys, GUI svn.r5938)
;
_audit_update_record
;
2019-12-10 deposited with the CCDC.	2020-09-08 downloaded from the CCDC.
;
_cell_angle_alpha 90
_cell_angle_beta 93.614(2)
_cell_angle_gamma 90
_cell_formula_units_Z 2
_cell_length_a 4.32650(10)
_cell_length_b 13.4831(2)
_cell_length_c 12.3293(3)
_cell_measurement_reflns_used 5923
_cell_measurement_temperature 173.00(10)
_cell_measurement_theta_max 74.6720
_cell_measurement_theta_min 4.8560
_cell_volume 717.79(3)
_computing_cell_refinement 'CrysAlisPro 1.171.40.53 (Rigaku OD, 2019)'
_computing_data_collection 'CrysAlisPro 1.171.40.53 (Rigaku OD, 2019)'
_computing_data_reduction 'CrysAlisPro 1.171.40.53 (Rigaku OD, 2019)'
_computing_molecular_graphics 'Olex2 1.3 (Dolomanov et al., 2009)'
_computing_publication_material 'Olex2 1.3 (Dolomanov et al., 2009)'
_computing_structure_refinement 'ShelXL 2014/7 (Sheldrick, 2015)'
_computing_structure_solution 'SHELXT 2014/5 (Sheldrick, 2014)'
_diffrn_ambient_environment N~2~
_diffrn_ambient_temperature 173.00(10)
_diffrn_detector 'CCD plate'
_diffrn_detector_area_resol_mean 5.2137
_diffrn_detector_type AtlasS2
_diffrn_measured_fraction_theta_full 1.000
_diffrn_measured_fraction_theta_max 0.992
_diffrn_measurement_details
;
List of Runs (angles in degrees, time in seconds):

  # Type    Start    End  Width  t~exp~   \w     \q     \k     \f   Frames
#--------------------------------------------------------------------------
  1  \w    -92.00  -4.00   1.00    1.00    --  -40.81 125.00  30.00   88
  2  \w    -48.00  29.00   1.00    1.00    --  -40.81  38.00-150.00   77
  3  \w    -64.00  33.00   1.00    1.00    --  -40.81  38.00 -60.00   97
  4  \w   -106.00 -67.00   1.00    1.00    --  -40.81 -77.00-150.00   39
  5  \w   -108.00 -81.00   1.00    1.00    --  -40.81 -57.00 -60.00   27
  6  \w   -106.00 -55.00   1.00    1.00    --  -40.81-152.00-132.00   51
  7  \w    -40.00 -13.00   1.00    1.00    --  -40.81 -57.00 -60.00   27
  8  \w      8.00  85.00   1.00    1.00    --   40.81  77.00 150.00   77
  9  \w     11.00  94.00   1.00    1.00    --   40.81  77.00-120.00   83
 10  \w     14.00  75.00   1.00    1.00    --   40.81  57.00  90.00   61
 11  \w      8.00  87.00   1.00    1.00    --   40.81  77.00 -30.00   79
 12  \w     75.00 102.00   1.00    1.00    --  107.77  77.00  60.00   27
 13  \w     33.00 140.00   1.00    1.00    --  107.77 -77.00-180.00  107
 14  \w     79.00 108.00   1.00    1.00    --  107.77  61.00-150.00   29
 15  \w    136.00 164.00   1.00    1.00    --  107.77  77.00  30.00   28
 16  \w     75.00 102.00   1.00    1.00    --  107.77  77.00 -30.00   27
 17  \w     76.00 101.00   1.00    1.00    --  107.77  77.00  30.00   25
 18  \w     42.00 110.00   1.00    1.00    --  107.77 -95.00  90.00   68
 19  \w     75.00 123.00   1.00    1.00    --  107.77  77.00 150.00   48
 20  \w    129.00 177.00   1.00    1.00    --  107.77  77.00 -90.00   48
 21  \w     75.00 101.00   1.00    1.00    --  107.77  77.00 -60.00   26
 22  \w    133.00 159.00   1.00    1.00    --  107.77  77.00 150.00   26
 23  \w     81.00 161.00   1.00    1.00    --  107.77  61.00 -30.00   80
 24  \w     75.00 101.00   1.00    1.00    --  107.77  77.00   0.00   26
 25  \w     77.00 103.00   1.00    1.00    --  107.77  77.00-120.00   26
 26  \w    115.00 170.00   1.00    1.00    --  107.77  77.00-120.00   55
 27  \w     75.00 101.00   1.00    1.00    --  107.77  77.00 -90.00   26
 28  \w     75.00 101.00   1.00    1.00    --  107.77  77.00-180.00   26
 29  \w     75.00 149.00   1.00    1.00    --  107.77  77.00-150.00   74
 30  \w     79.00 110.00   1.00    1.00    --  107.77  61.00 -90.00   31
 31  \w     75.00 102.00   1.00    1.00    --  107.77  77.00  90.00   27
 32  \w     79.00 105.00   1.00    1.00    --  107.77  61.00  30.00   26
 33  \w     80.00 177.00   1.00    1.00    --  107.77  61.00   0.00   97
 34  \w    144.00 169.00   1.00    1.00    --  107.77  61.00 -60.00   25
 35  \w     84.00 122.00   1.00    1.00    --  107.77  61.00 -60.00   38
 36  \w     88.00 115.00   1.00    1.00    --  107.77-125.00  60.00   27
 37  \w     81.00 170.00   1.00    1.00    --  107.77  61.00  60.00   89
 38  \w     79.00 106.00   1.00    1.00    --  107.77  61.00 120.00   27
 39  \w     79.00 168.00   1.00    1.00    --  107.77  61.00  90.00   89
 40  \w     75.00 177.00   1.00    1.00    --  107.77  77.00 120.00  102
 41  \w     78.00 118.00   1.00    1.00    --  107.77-125.00 -60.00   40
 42  \w     79.00 106.00   1.00    1.00    --  107.77  61.00-120.00   27
 43  \w     40.00 134.00   1.00    1.00    --  107.77 -61.00 -60.00   94
 44  \w     81.00 164.00   1.00    1.00    --  107.77  61.00-180.00   83
;
_diffrn_measurement_device 'four-circle diffractometer'
_diffrn_measurement_device_type 'SuperNova, Dual, Cu at home/near, AtlasS2'
_diffrn_measurement_method '\w scans'
_diffrn_orient_matrix_type 'CrysAlisPro convention (1999,Acta A55,543-557)'
_diffrn_orient_matrix_UB_11 -0.0394337000
_diffrn_orient_matrix_UB_12 -0.0411807000
_diffrn_orient_matrix_UB_13 -0.1166036000
_diffrn_orient_matrix_UB_21 -0.0248849000
_diffrn_orient_matrix_UB_22 -0.1059349000
_diffrn_orient_matrix_UB_23 0.0455624000
_diffrn_orient_matrix_UB_31 -0.3536281000
_diffrn_orient_matrix_UB_32 0.0120156000
_diffrn_orient_matrix_UB_33 0.0017828000
_diffrn_radiation_monochromator mirror
_diffrn_radiation_probe x-ray
_diffrn_radiation_type 'Cu K\a'
_diffrn_radiation_wavelength 1.54184
_diffrn_reflns_av_R_equivalents 0.0348
_diffrn_reflns_av_unetI/netI 0.0309
_diffrn_reflns_Laue_measured_fraction_full 1.000
_diffrn_reflns_Laue_measured_fraction_max 0.992
_diffrn_reflns_limit_h_max 4
_diffrn_reflns_limit_h_min -5
_diffrn_reflns_limit_k_max 16
_diffrn_reflns_limit_k_min -16
_diffrn_reflns_limit_l_max 15
_diffrn_reflns_limit_l_min -15
_diffrn_reflns_number 10108
_diffrn_reflns_point_group_measured_fraction_full 0.999
_diffrn_reflns_point_group_measured_fraction_max 0.979
_diffrn_reflns_theta_full 67.684
_diffrn_reflns_theta_max 74.921
_diffrn_reflns_theta_min 3.592
_diffrn_source 'micro-focus sealed X-ray tube'
_diffrn_source_type 'SuperNova (Cu) X-ray Source'
_exptl_absorpt_coefficient_mu 2.690
_exptl_absorpt_correction_T_max 1.00000
_exptl_absorpt_correction_T_min 0.54298
_exptl_absorpt_correction_type multi-scan
_exptl_absorpt_process_details
;
CrysAlisPro 1.171.40.53 (Rigaku Oxford Diffraction, 2019)
Empirical absorption correction using spherical harmonics,
 implemented in SCALE3 ABSPACK scaling algorithm.
;
_exptl_crystal_colour 'clear light colourless'
_exptl_crystal_density_diffrn 1.549
_exptl_crystal_description plate
_exptl_crystal_F_000 340
_exptl_crystal_size_max 0.4
_exptl_crystal_size_mid 0.2
_exptl_crystal_size_min 0.02
_refine_diff_density_max 0.530
_refine_diff_density_min -0.345
_refine_diff_density_rms 0.045
_refine_ls_abs_structure_details
;
 Flack x determined using 1242 quotients [(I+)-(I-)]/[(I+)+(I-)]
 (Parsons, Flack and Wagner, Acta Cryst. B69 (2013) 249-259).
;
_refine_ls_abs_structure_Flack -0.001(9)
_refine_ls_extinction_method none
_refine_ls_goodness_of_fit_ref 1.026
_refine_ls_hydrogen_treatment constr
_refine_ls_matrix_type full
_refine_ls_number_parameters 208
_refine_ls_number_reflns 2903
_refine_ls_number_restraints 1
_refine_ls_restrained_S_all 1.026
_refine_ls_R_factor_all 0.0377
_refine_ls_R_factor_gt 0.0359
_refine_ls_shift/su_max 0.000
_refine_ls_shift/su_mean 0.000
_refine_ls_structure_factor_coef Fsqd
_refine_ls_weighting_details 'w=1/[\s^2^(Fo^2^)+(0.0489P)^2^+0.2497P] where P=(Fo^2^+2Fc^2^)/3'
_refine_ls_weighting_scheme calc
_refine_ls_wR_factor_gt 0.0937
_refine_ls_wR_factor_ref 0.0962
_reflns_Friedel_coverage 0.891
_reflns_Friedel_fraction_full 0.998
_reflns_Friedel_fraction_max 0.966
_reflns_number_gt 2794
_reflns_number_total 2903
_reflns_threshold_expression 'I > 2\s(I)'
_cod_data_source_file d0cc05379a2.cif
_cod_data_source_block 20191128pengqiupeng
_cod_depositor_comments 'Adding full bibliography for 7127204.cif.'
_cod_database_code 7127204
_shelx_shelxl_version_number 2014/7
_shelx_space_group_comment
;
The symmetry employed for this shelxl refinement is uniquely defined
by the following loop, which should always be used as a source of
symmetry information in preference to the above space-group names.
They are only intended as comments.
;
_reflns_odcompleteness_completeness 99.93
_reflns_odcompleteness_iscentric 1
_reflns_odcompleteness_theta 67.79
_olex2_refinement_description
;
1. Fixed Uiso
 At 1.2 times of:
  All C(H) groups
2.a Ternary CH refined with riding coordinates:
 C00J(H00J)
2.b Aromatic/amide H refined with riding coordinates:
 C00E(H00E), C00F(H00F), C00I(H00I), C00K(H00K), C00L(H00L), C00M(H00M),
 C00N(H00N)
;
_olex2_submission_special_instructions 'No special instructions were received'
_oxdiff_exptl_absorpt_empirical_details
;
Empirical correction (ABSPACK) includes:
- Absorption correction using spherical harmonics
- Frame scaling
;
_oxdiff_exptl_absorpt_empirical_full_max 1.591
_oxdiff_exptl_absorpt_empirical_full_min 0.693

loop_
_space_group_symop_operation_xyz
'x, y, z'
'-x, y+1/2, -z'

loop_
_atom_site_label
_atom_site_type_symbol
_atom_site_fract_x
_atom_site_fract_y
_atom_site_fract_z
_atom_site_U_iso_or_equiv
_atom_site_adp_type
_atom_site_occupancy
_atom_site_site_symmetry_order
_atom_site_calc_flag
_atom_site_refinement_flags_posn
_atom_site_refinement_flags_adp
_atom_site_refinement_flags_occupancy
_atom_site_disorder_assembly
_atom_site_disorder_group
Cl01 Cl 0.5491(3) 0.07349(7) 0.04242(8) 0.0556(3) Uani 1 1 d . . . . .
F002 F 0.6540(6) 0.79469(17) 0.20297(17) 0.0456(5) Uani 1 1 d . . . . .
O003 O 0.5979(5) 0.65658(16) 0.35611(19) 0.0325(5) Uani 1 1 d . . . . .
O004 O 0.2365(5) 0.58350(18) 0.24159(17) 0.0338(5) Uani 1 1 d . . . . .
O005 O 0.2424(8) 0.6015(2) 0.5065(3) 0.0634(9) Uani 1 1 d . . . . .
N006 N 0.4385(7) 0.39290(19) 0.3450(2) 0.0356(6) Uani 1 1 d . . . . .
N007 N 0.1610(7) 0.6876(2) 0.5217(2) 0.0378(6) Uani 1 1 d . . . . .
C008 C 0.4659(7) 0.5767(2) 0.3010(2) 0.0267(6) Uani 1 1 d . . . . .
C009 C 0.4199(7) 0.7412(2) 0.3575(3) 0.0275(6) Uani 1 1 d . . . . .
O00A O 0.0172(11) 0.7121(3) 0.5976(3) 0.0802(12) Uani 1 1 d . . . . .
C00B C 0.2214(7) 0.7621(2) 0.4394(3) 0.0294(6) Uani 1 1 d . . . . .
C00C C 0.6036(8) 0.3974(2) 0.2651(2) 0.0283(6) Uani 1 1 d . . . . .
C00D C 0.4605(8) 0.8145(2) 0.2809(3) 0.0326(7) Uani 1 1 d . . . . .
C00E C 0.5916(8) 0.2451(2) 0.1557(3) 0.0330(7) Uani 1 1 d . . . . .
H00E H 0.4696 0.2146 0.2055 0.040 Uiso 1 1 calc R U . . .
C00F C 0.8567(8) 0.2385(3) -0.0108(3) 0.0356(7) Uani 1 1 d . . . . .
H00F H 0.9094 0.2035 -0.0720 0.043 Uiso 1 1 calc R U . . .
C00G C 0.6774(9) 0.1948(2) 0.0647(3) 0.0346(7) Uani 1 1 d . . . . .
C00H C 0.6923(7) 0.3425(2) 0.1711(2) 0.0272(6) Uani 1 1 d . . . . .
C00I C 0.8770(8) 0.3879(2) 0.0972(2) 0.0299(6) Uani 1 1 d . . . . .
H00I H 0.9461 0.4526 0.1087 0.036 Uiso 1 1 calc R U . . .
C00J C 0.6433(8) 0.4867(2) 0.3306(3) 0.0276(6) Uani 1 1 d . . . . .
H00J H 0.8335 0.4937 0.3775 0.033 Uiso 1 1 calc R U . . .
C00K C 0.0734(8) 0.8537(2) 0.4443(3) 0.0339(7) Uani 1 1 d . . . . .
H00K H -0.0600 0.8667 0.4988 0.041 Uiso 1 1 calc R U . . .
C00L C 0.1273(9) 0.9247(3) 0.3671(3) 0.0403(8) Uani 1 1 d . . . . .
H00L H 0.0322 0.9864 0.3708 0.048 Uiso 1 1 calc R U . . .
C00M C 0.9572(9) 0.3353(3) 0.0059(3) 0.0353(7) Uani 1 1 d . . . . .
H00M H 1.0791 0.3653 -0.0442 0.042 Uiso 1 1 calc R U . . .
C00N C 0.3201(9) 0.9057(2) 0.2847(3) 0.0394(8) Uani 1 1 d . . . . .
H00N H 0.3545 0.9537 0.2326 0.047 Uiso 1 1 calc R U . . .

loop_
_atom_site_aniso_label
_atom_site_aniso_U_11
_atom_site_aniso_U_22
_atom_site_aniso_U_33
_atom_site_aniso_U_23
_atom_site_aniso_U_13
_atom_site_aniso_U_12
Cl01 0.0848(7) 0.0246(4) 0.0591(5) -0.0140(4) 0.0174(5) -0.0118(5)
F002 0.0497(13) 0.0515(13) 0.0372(10) -0.0025(9) 0.0168(9) -0.0040(10)
O003 0.0306(12) 0.0231(11) 0.0435(12) -0.0107(9) 0.0005(10) 0.0002(9)
O004 0.0369(12) 0.0275(11) 0.0364(10) -0.0075(9) -0.0016(9) -0.0010(10)
O005 0.081(2) 0.0442(18) 0.0679(19) 0.0181(14) 0.0279(17) 0.0073(15)
N006 0.0474(17) 0.0216(13) 0.0392(15) 0.0004(11) 0.0129(13) -0.0047(12)
N007 0.0429(16) 0.0343(16) 0.0368(15) -0.0018(11) 0.0072(12) -0.0075(12)
C008 0.0320(15) 0.0225(13) 0.0267(13) -0.0036(12) 0.0099(11) -0.0026(13)
C009 0.0290(16) 0.0208(14) 0.0326(14) -0.0070(11) 0.0005(12) -0.0023(11)
O00A 0.130(3) 0.058(2) 0.0599(19) -0.0029(15) 0.061(2) -0.005(2)
C00B 0.0313(16) 0.0257(14) 0.0314(14) -0.0053(12) 0.0047(12) -0.0054(12)
C00C 0.0353(16) 0.0195(14) 0.0306(14) -0.0019(11) 0.0058(12) 0.0000(12)
C00D 0.0354(18) 0.0308(17) 0.0323(15) -0.0034(13) 0.0067(13) -0.0042(13)
C00E 0.0419(18) 0.0218(15) 0.0361(16) -0.0010(12) 0.0078(13) -0.0020(13)
C00F 0.0432(19) 0.0305(16) 0.0333(16) -0.0090(13) 0.0031(14) 0.0035(14)
C00G 0.0437(19) 0.0208(14) 0.0391(17) -0.0038(12) 0.0011(14) -0.0005(13)
C00H 0.0314(16) 0.0212(14) 0.0292(14) -0.0018(11) 0.0036(12) 0.0026(12)
C00I 0.0352(17) 0.0214(14) 0.0331(15) -0.0024(11) 0.0032(12) -0.0003(12)
C00J 0.0313(17) 0.0227(14) 0.0292(15) -0.0012(11) 0.0051(12) -0.0023(12)
C00K 0.0337(17) 0.0304(16) 0.0380(16) -0.0132(13) 0.0053(13) -0.0005(13)
C00L 0.043(2) 0.0255(15) 0.052(2) -0.0087(14) -0.0005(15) 0.0012(14)
C00M 0.0422(19) 0.0335(17) 0.0312(14) -0.0023(12) 0.0095(13) -0.0011(15)
C00N 0.047(2) 0.0282(17) 0.0431(18) 0.0049(14) -0.0001(15) -0.0026(14)

loop_
_atom_type_symbol
_atom_type_description
_atom_type_scat_dispersion_real
_atom_type_scat_dispersion_imag
_atom_type_scat_source
C C 0.0181 0.0091 'International Tables Vol C Tables 4.2.6.8 and 6.1.1.4'
H H 0.0000 0.0000 'International Tables Vol C Tables 4.2.6.8 and 6.1.1.4'
Cl Cl 0.3639 0.7018 'International Tables Vol C Tables 4.2.6.8 and 6.1.1.4'
F F 0.0727 0.0534 'International Tables Vol C Tables 4.2.6.8 and 6.1.1.4'
N N 0.0311 0.0180 'International Tables Vol C Tables 4.2.6.8 and 6.1.1.4'
O O 0.0492 0.0322 'International Tables Vol C Tables 4.2.6.8 and 6.1.1.4'

loop_
_geom_angle_atom_site_label_1
_geom_angle_atom_site_label_2
_geom_angle_atom_site_label_3
_geom_angle
_geom_angle_site_symmetry_1
_geom_angle_site_symmetry_3
_geom_angle_publ_flag
C009 O003 C008 116.1(2) . . ?
C00C N006 C00J 61.0(2) . . ?
O005 N007 C00B 118.5(3) . . ?
O00A N007 O005 123.0(3) . . ?
O00A N007 C00B 118.4(3) . . ?
O003 C008 C00J 109.2(2) . . ?
O004 C008 O003 122.8(3) . . ?
O004 C008 C00J 127.9(3) . . ?
O003 C009 C00B 123.1(3) . . ?
O003 C009 C00D 119.1(3) . . ?
C00D C009 C00B 117.4(3) . . ?
C009 C00B N007 120.6(3) . . ?
C00K C00B N007 118.4(3) . . ?
C00K C00B C009 121.0(3) . . ?
N006 C00C C00H 142.9(3) . . ?
N006 C00C C00J 69.9(2) . . ?
C00H C00C C00J 147.2(3) . . ?
F002 C00D C009 117.3(3) . . ?
F002 C00D C00N 120.0(3) . . ?
C00N C00D C009 122.7(3) . . ?
C00G C00E H00E 120.8 . . ?
C00G C00E C00H 118.4(3) . . ?
C00H C00E H00E 120.8 . . ?
C00G C00F H00F 120.5 . . ?
C00G C00F C00M 119.0(3) . . ?
C00M C00F H00F 120.5 . . ?
C00E C00G Cl01 119.3(3) . . ?
C00F C00G Cl01 118.7(2) . . ?
C00F C00G C00E 122.0(3) . . ?
C00E C00H C00C 119.7(3) . . ?
C00I C00H C00C 119.5(3) . . ?
C00I C00H C00E 120.9(3) . . ?
C00H C00I H00I 120.4 . . ?
C00H C00I C00M 119.2(3) . . ?
C00M C00I H00I 120.4 . . ?
N006 C00J H00J 118.2 . . ?
C008 C00J N006 114.0(3) . . ?
C008 C00J H00J 118.2 . . ?
C00C C00J N006 49.02(19) . . ?
C00C C00J C008 120.3(3) . . ?
C00C C00J H00J 118.2 . . ?
C00B C00K H00K 120.4 . . ?
C00L C00K C00B 119.2(3) . . ?
C00L C00K H00K 120.4 . . ?
C00K C00L H00L 119.5 . . ?
C00N C00L C00K 121.0(3) . . ?
C00N C00L H00L 119.5 . . ?
C00F C00M C00I 120.5(3) . . ?
C00F C00M H00M 119.7 . . ?
C00I C00M H00M 119.7 . . ?
C00D C00N C00L 118.8(3) . . ?
C00D C00N H00N 120.6 . . ?
C00L C00N H00N 120.6 . . ?

loop_
_geom_bond_atom_site_label_1
_geom_bond_atom_site_label_2
_geom_bond_distance
_geom_bond_site_symmetry_2
_geom_bond_publ_flag
Cl01 C00G 1.744(3) . ?
F002 C00D 1.340(4) . ?
O003 C008 1.378(4) . ?
O003 C009 1.378(4) . ?
O004 C008 1.199(3) . ?
O005 N007 1.231(4) . ?
N006 C00C 1.254(4) . ?
N006 C00J 1.560(4) . ?
N007 O00A 1.202(4) . ?
N007 C00B 1.463(4) . ?
C008 C00J 1.470(4) . ?
C009 C00B 1.394(4) . ?
C009 C00D 1.385(5) . ?
C00B C00K 1.394(4) . ?
C00C C00H 1.447(4) . ?
C00C C00J 1.453(4) . ?
C00D C00N 1.374(5) . ?
C00E H00E 0.9300 . ?
C00E C00G 1.381(5) . ?
C00E C00H 1.394(4) . ?
C00F H00F 0.9300 . ?
C00F C00G 1.381(5) . ?
C00F C00M 1.387(5) . ?
C00H C00I 1.391(5) . ?
C00I H00I 0.9300 . ?
C00I C00M 1.393(4) . ?
C00J H00J 0.9800 . ?
C00K H00K 0.9300 . ?
C00K C00L 1.380(5) . ?
C00L H00L 0.9300 . ?
C00L C00N 1.380(5) . ?
C00M H00M 0.9300 . ?
C00N H00N 0.9300 . ?

loop_
_geom_torsion_atom_site_label_1
_geom_torsion_atom_site_label_2
_geom_torsion_atom_site_label_3
_geom_torsion_atom_site_label_4
_geom_torsion
_geom_torsion_site_symmetry_1
_geom_torsion_site_symmetry_2
_geom_torsion_site_symmetry_3
_geom_torsion_site_symmetry_4
_geom_torsion_publ_flag
F002 C00D C00N C00L -178.6(3) . . . . ?
O003 C008 C00J N006 140.3(3) . . . . ?
O003 C008 C00J C00C -164.6(3) . . . . ?
O003 C009 C00B N007 -8.2(5) . . . . ?
O003 C009 C00B C00K 172.5(3) . . . . ?
O003 C009 C00D F002 5.7(4) . . . . ?
O003 C009 C00D C00N -171.9(3) . . . . ?
O004 C008 C00J N006 -37.5(4) . . . . ?
O004 C008 C00J C00C 17.6(5) . . . . ?
O005 N007 C00B C009 -12.9(5) . . . . ?
O005 N007 C00B C00K 166.5(3) . . . . ?
N006 C00C C00H C00E -5.9(7) . . . . ?
N006 C00C C00H C00I 174.0(4) . . . . ?
N006 C00C C00J C008 -96.7(3) . . . . ?
N007 C00B C00K C00L -179.9(3) . . . . ?
C008 O003 C009 C00B 91.5(4) . . . . ?
C008 O003 C009 C00D -95.3(3) . . . . ?
C009 O003 C008 O004 12.8(4) . . . . ?
C009 O003 C008 C00J -165.2(2) . . . . ?
C009 C00B C00K C00L -0.6(5) . . . . ?
C009 C00D C00N C00L -1.0(5) . . . . ?
O00A N007 C00B C009 171.7(4) . . . . ?
O00A N007 C00B C00K -8.9(5) . . . . ?
C00B C009 C00D F002 179.3(3) . . . . ?
C00B C009 C00D C00N 1.6(5) . . . . ?
C00B C00K C00L C00N 1.2(5) . . . . ?
C00C N006 C00J C008 110.2(3) . . . . ?
C00C C00H C00I C00M -178.9(3) . . . . ?
C00D C009 C00B N007 178.5(3) . . . . ?
C00D C009 C00B C00K -0.8(5) . . . . ?
C00E C00H C00I C00M 1.0(5) . . . . ?
C00G C00E C00H C00C 179.4(3) . . . . ?
C00G C00E C00H C00I -0.5(5) . . . . ?
C00G C00F C00M C00I -0.4(5) . . . . ?
C00H C00C C00J N006 -178.2(6) . . . . ?
C00H C00C C00J C008 85.1(6) . . . . ?
C00H C00E C00G Cl01 -179.0(2) . . . . ?
C00H C00E C00G C00F -0.4(5) . . . . ?
C00H C00I C00M C00F -0.6(5) . . . . ?
C00J N006 C00C C00H 178.4(6) . . . . ?
C00J C00C C00H C00E 171.3(5) . . . . ?
C00J C00C C00H C00I -8.8(7) . . . . ?
C00K C00L C00N C00D -0.5(5) . . . . ?
C00M C00F C00G Cl01 179.4(3) . . . . ?
C00M C00F C00G C00E 0.9(5) . . . . ?
